data_4120414
loop_
_publ_author_name
'Lakmal C. Kalutarage'
'Philip D. Martin'
'Mary Jane Heeg'
'Charles H. Winter'

_publ_section_title
;
 Volatile and Thermally Stable Mid to Late Transition Metal Complexes
 Containing \a-Imino Alkoxide Ligands, a New Strongly Reducing Coreagent,
 and Thermal Atomic Layer Deposition of Ni, Co, Fe, and Cr Metal Films
;
_journal_name_full 'Journal of the American Chemical Society'
_journal_page_first 12588
_journal_page_last 12591
_journal_paper_doi 10.1021/ja407014w
_journal_volume 135
_journal_year 2013
_chemical_formula_sum 'C26 H51 Co N3 O2'
_chemical_formula_weight 496.63
_chemical_name_systematic
; 
 ? 
;
_space_group_IT_number 1
_symmetry_space_group_name_Hall 'P 1'
_symmetry_space_group_name_H-M 'P 1'
_atom_sites_solution_hydrogens geom
_atom_sites_solution_primary direct
_atom_sites_solution_secondary difmap
_audit_creation_method SHELXL-97
_cell_angle_alpha 79.220(4)
_cell_angle_beta 74.838(4)
_cell_angle_gamma 70.499(4)
_cell_formula_units_Z 1
_cell_length_a 7.7400(7)
_cell_length_b 9.8222(9)
_cell_length_c 10.4549(9)
_cell_measurement_temperature 100(2)
_cell_volume 718.79(11)
_computing_structure_refinement 'SHELXL-97 (Sheldrick, 2008)'
_computing_structure_solution 'SHELXS-97 (Sheldrick, 2008)'
_diffrn_ambient_temperature 100(2)
_diffrn_measured_fraction_theta_full 0.994
_diffrn_measured_fraction_theta_max 0.994
_diffrn_radiation_monochromator graphite
_diffrn_radiation_source 'fine-focus sealed tube'
_diffrn_radiation_type MoK\a
_diffrn_radiation_wavelength 0.71073
_diffrn_reflns_av_R_equivalents 0.0283
_diffrn_reflns_av_sigmaI/netI 0.0275
_diffrn_reflns_limit_h_max 11
_diffrn_reflns_limit_h_min -15
_diffrn_reflns_limit_k_max 20
_diffrn_reflns_limit_k_min -20
_diffrn_reflns_limit_l_max 21
_diffrn_reflns_limit_l_min -21
_diffrn_reflns_number 76227
_diffrn_reflns_theta_full 46.49
_diffrn_reflns_theta_max 46.49
_diffrn_reflns_theta_min 2.03
_exptl_absorpt_coefficient_mu 0.621
_exptl_absorpt_correction_T_max 0.7481
_exptl_absorpt_correction_T_min 0.6244
_exptl_crystal_density_diffrn 1.147
_exptl_crystal_F_000 271
_exptl_crystal_size_max 0.84
_exptl_crystal_size_mid 0.50
_exptl_crystal_size_min 0.50
_refine_diff_density_max 1.015
_refine_diff_density_min -0.724
_refine_diff_density_rms 0.061
_refine_ls_abs_structure_details 'Flack H D (1983), Acta Cryst. A39, 876-881'
_refine_ls_abs_structure_Flack 0.279(15)
_refine_ls_extinction_method none
_refine_ls_goodness_of_fit_ref 0.812
_refine_ls_hydrogen_treatment mixed
_refine_ls_matrix_type full
_refine_ls_number_parameters 311
_refine_ls_number_reflns 20759
_refine_ls_number_restraints 3
_refine_ls_restrained_S_all 0.812
_refine_ls_R_factor_all 0.0304
_refine_ls_R_factor_gt 0.0263
_refine_ls_shift/su_max 0.002
_refine_ls_shift/su_mean 0.000
_refine_ls_structure_factor_coef Fsqd
_refine_ls_weighting_details 'calc w=1/[\s^2^(Fo^2^)+(0.1000P)^2^+0.0000P] where P=(Fo^2^+2Fc^2^)/3'
_refine_ls_weighting_scheme calc
_refine_ls_wR_factor_gt 0.0929
_refine_ls_wR_factor_ref 0.0985
_reflns_number_gt 19124
_reflns_number_total 20759
_reflns_threshold_expression >2sigma(I)
_cod_data_source_file ja407014w_si_002_3.cif
_cod_data_source_block lk915_p1_s
_cod_database_code 4120414

loop_
_symmetry_equiv_pos_as_xyz
'x, y, z'

loop_
_atom_site_label
_atom_site_type_symbol
_atom_site_fract_x
_atom_site_fract_y
_atom_site_fract_z
_atom_site_U_iso_or_equiv
_atom_site_adp_type
_atom_site_occupancy
_atom_site_symmetry_multiplicity
_atom_site_calc_flag
_atom_site_refinement_flags
Co1 Co 0.95436(2) 0.592380(17) 0.954667(16) 0.00698(2) Uani 1 1 d .
C1 C 1.2253(2) 0.29981(11) 0.77056(11) 0.0178(2) Uani 1 1 d .
H1A H 1.1415 0.2929 0.8583 0.027 Uiso 1 1 calc R
H1B H 1.3258 0.2077 0.7593 0.027 Uiso 1 1 calc R
H1C H 1.1538 0.3204 0.7008 0.027 Uiso 1 1 calc R
O2 O 1.04316(12) 0.41455(8) 1.04531(7) 0.00918(12) Uani 1 1 d .
C7 C 1.04030(18) 0.92926(11) 0.73008(10) 0.01060(16) Uani 1 1 d .
C15 C 0.86754(18) 0.25560(11) 1.17913(10) 0.01005(16) Uani 1 1 d .
C27 C 1.07519(18) 0.37622(12) 1.27563(10) 0.01158(17) Uani 1 1 d .
O1 O 0.86523(12) 0.77002(8) 0.86395(7) 0.00916(12) Uani 1 1 d .
C2 C 0.96219(16) 0.79686(10) 0.73381(9) 0.00865(15) Uani 1 1 d .
C3 C 0.8842(2) 1.06247(12) 0.78504(12) 0.0155(2) Uani 1 1 d .
H3 H 0.8083 1.0317 0.8693 0.023 Uiso 1 1 calc R
H1 H 0.8043 1.1085 0.7205 0.023 Uiso 1 1 calc R
H2 H 0.9406 1.1321 0.8004 0.023 Uiso 1 1 calc R
C4 C 1.18017(19) 0.87919(13) 0.82278(12) 0.0152(2) Uani 1 1 d .
H4 H 1.2943 0.8073 0.7819 0.023 Uiso 1 1 calc R
H6 H 1.1232 0.8354 0.9086 0.023 Uiso 1 1 calc R
H5 H 1.2121 0.9630 0.8369 0.023 Uiso 1 1 calc R
C5 C 1.1448(2) 0.97900(14) 0.59200(11) 0.0160(2) Uani 1 1 d .
H8 H 1.1957 1.0552 0.6001 0.024 Uiso 1 1 calc R
H9 H 1.0576 1.0172 0.5316 0.024 Uiso 1 1 calc R
H7 H 1.2477 0.8962 0.5563 0.024 Uiso 1 1 calc R
C6 C 1.12992(17) 0.66659(11) 0.70333(9) 0.00943(16) Uani 1 1 d .
H10 H 1.2187 0.6664 0.6211 0.011 Uiso 1 1 calc R
N1 N 1.15036(14) 0.55586(9) 0.79091(8) 0.00812(13) Uani 1 1 d .
C8 C 1.31058(18) 0.42236(11) 0.76018(10) 0.01105(17) Uani 1 1 d .
C9 C 1.4305(2) 0.39208(14) 0.86330(12) 0.0170(2) Uani 1 1 d .
H11 H 1.4723 0.4766 0.8604 0.025 Uiso 1 1 calc R
H13 H 1.5400 0.3070 0.8433 0.025 Uiso 1 1 calc R
H12 H 1.3560 0.3732 0.9524 0.025 Uiso 1 1 calc R
C10 C 1.4355(2) 0.43529(13) 0.62040(11) 0.0172(2) Uani 1 1 d .
H14 H 1.3584 0.4623 0.5534 0.026 Uiso 1 1 calc R
H15 H 1.5316 0.3418 0.6045 0.026 Uiso 1 1 calc R
H16 H 1.4963 0.5100 0.6141 0.026 Uiso 1 1 calc R
C11 C 0.83154(18) 0.80877(12) 0.63400(10) 0.01135(17) Uani 1 1 d .
C12 C 0.9366(2) 0.79787(15) 0.48661(11) 0.0180(2) Uani 1 1 d .
H17 H 0.8457 0.8176 0.4304 0.027 Uiso 1 1 calc R
H19 H 1.0242 0.6999 0.4772 0.027 Uiso 1 1 calc R
H18 H 1.0063 0.8692 0.4589 0.027 Uiso 1 1 calc R
C13 C 0.7494(2) 0.68092(14) 0.67512(12) 0.0168(2) Uani 1 1 d .
H22 H 0.6731 0.6836 0.6127 0.025 Uiso 1 1 calc R
H21 H 0.6709 0.6882 0.7653 0.025 Uiso 1 1 calc R
H20 H 0.8518 0.5893 0.6736 0.025 Uiso 1 1 calc R
C14 C 0.6667(2) 0.94830(14) 0.64162(12) 0.0171(2) Uani 1 1 d .
H25 H 0.7119 1.0310 0.5973 0.026 Uiso 1 1 calc R
H24 H 0.6084 0.9629 0.7353 0.026 Uiso 1 1 calc R
H23 H 0.5739 0.9406 0.5972 0.026 Uiso 1 1 calc R
N2 N 0.75895(15) 0.62896(10) 1.11864(8) 0.00920(14) Uani 1 1 d .
C16 C 0.77929(17) 0.51836(11) 1.20595(9) 0.00942(16) Uani 1 1 d .
H44 H 0.6909 0.5191 1.2884 0.011 Uiso 1 1 calc R
C17 C 0.94487(16) 0.38790(10) 1.17576(9) 0.00825(15) Uani 1 1 d .
C18 C 1.0229(2) 0.12259(13) 1.12458(13) 0.0162(2) Uani 1 1 d .
H26 H 1.0795 0.0612 1.1973 0.024 Uiso 1 1 calc R
H27 H 1.1193 0.1546 1.0561 0.024 Uiso 1 1 calc R
H28 H 0.9694 0.0670 1.0855 0.024 Uiso 1 1 calc R
C19 C 0.72673(19) 0.30597(13) 1.08745(12) 0.0151(2) Uani 1 1 d .
H29 H 0.7902 0.3329 0.9967 0.023 Uiso 1 1 calc R
H31 H 0.6238 0.3903 1.1202 0.023 Uiso 1 1 calc R
H30 H 0.6764 0.2269 1.0869 0.023 Uiso 1 1 calc R
C20 C 0.7643(2) 0.20565(14) 1.31703(12) 0.0162(2) Uani 1 1 d .
H33 H 0.6987 0.1395 1.3075 0.024 Uiso 1 1 calc R
H34 H 0.6732 0.2904 1.3584 0.024 Uiso 1 1 calc R
H32 H 0.8552 0.1551 1.3733 0.024 Uiso 1 1 calc R
C21 C 1.2420(2) 0.23693(14) 1.26766(13) 0.0180(2) Uani 1 1 d .
H35 H 1.3046 0.2256 1.1741 0.027 Uiso 1 1 calc R
H37 H 1.1970 0.1531 1.3074 0.027 Uiso 1 1 calc R
H36 H 1.3310 0.2431 1.3164 0.027 Uiso 1 1 calc R
C22 C 0.9720(2) 0.38733(15) 1.42237(10) 0.0180(2) Uani 1 1 d .
H38 H 0.9124 0.3099 1.4532 0.027 Uiso 1 1 calc R
H40 H 0.8758 0.4820 1.4304 0.027 Uiso 1 1 calc R
H39 H 1.0620 0.3772 1.4769 0.027 Uiso 1 1 calc R
C23 C 1.1588(2) 0.50475(14) 1.23335(12) 0.0168(2) Uani 1 1 d .
H43 H 1.2376 0.5009 1.2944 0.025 Uiso 1 1 calc R
H41 H 1.0567 0.5966 1.2365 0.025 Uiso 1 1 calc R
H42 H 1.2349 0.4981 1.1424 0.025 Uiso 1 1 calc R
C24 C 0.59715(18) 0.76241(11) 1.14919(10) 0.01086(17) Uani 1 1 d .
C25 C 0.47808(19) 0.79183(14) 1.04567(12) 0.0159(2) Uani 1 1 d .
H45 H 0.5580 0.7945 0.9560 0.024 Uiso 1 1 calc R
H46 H 0.3802 0.8855 1.0560 0.024 Uiso 1 1 calc R
H47 H 0.4196 0.7144 1.0586 0.024 Uiso 1 1 calc R
C26 C 0.4726(2) 0.74953(13) 1.28836(11) 0.0171(2) Uani 1 1 d .
H50 H 0.4237 0.6672 1.2981 0.026 Uiso 1 1 calc R
H51 H 0.3678 0.8392 1.3003 0.026 Uiso 1 1 calc R
H49 H 0.5466 0.7339 1.3558 0.026 Uiso 1 1 calc R
C25B C 0.68162(18) 0.88509(13) 1.13920(11) 0.01553(18) Uiso 1 1 d .
H25A H 0.7438 0.8689 1.2136 0.023 Uiso 1 1 calc R
H25B H 0.5817 0.9781 1.1429 0.023 Uiso 1 1 calc R
H25C H 0.7735 0.8869 1.0547 0.023 Uiso 1 1 calc R

loop_
_atom_site_aniso_label
_atom_site_aniso_U_11
_atom_site_aniso_U_22
_atom_site_aniso_U_33
_atom_site_aniso_U_23
_atom_site_aniso_U_13
_atom_site_aniso_U_12
Co1 0.00756(3) 0.00594(2) 0.00602(2) -0.00012(1) -0.00062(2) -0.00112(2)
C1 0.0289(5) 0.0066(2) 0.0155(3) -0.00541(17) 0.0020(2) -0.0052(2)
O2 0.0100(3) 0.0076(2) 0.0071(2) 0.00027(19) 0.0000(2) -0.0009(2)
C7 0.0117(5) 0.0090(3) 0.0106(3) 0.0003(3) -0.0019(3) -0.0037(3)
C15 0.0119(5) 0.0082(3) 0.0099(3) 0.0000(3) -0.0023(3) -0.0034(3)
C27 0.0126(5) 0.0130(4) 0.0098(3) -0.0002(3) -0.0036(3) -0.0042(4)
O1 0.0094(3) 0.0085(3) 0.0071(2) 0.0000(2) 0.0001(2) -0.0014(2)
C2 0.0101(4) 0.0077(3) 0.0072(3) -0.0001(2) -0.0013(3) -0.0022(3)
C3 0.0181(6) 0.0088(4) 0.0176(4) -0.0028(3) -0.0017(4) -0.0024(4)
C4 0.0163(6) 0.0165(5) 0.0154(4) -0.0006(3) -0.0059(4) -0.0069(4)
C5 0.0196(6) 0.0152(4) 0.0133(4) 0.0020(3) -0.0010(4) -0.0092(4)
C6 0.0096(4) 0.0083(3) 0.0084(3) -0.0003(2) -0.0002(3) -0.0017(3)
N1 0.0072(3) 0.0069(3) 0.0084(3) -0.0010(2) 0.0000(2) -0.0011(2)
C8 0.0106(5) 0.0094(3) 0.0104(3) -0.0018(3) -0.0010(3) 0.0000(3)
C9 0.0126(5) 0.0192(5) 0.0147(4) -0.0018(4) -0.0030(4) 0.0008(4)
C10 0.0168(6) 0.0152(4) 0.0123(4) -0.0020(3) 0.0030(4) 0.0003(4)
C11 0.0119(5) 0.0130(4) 0.0094(3) -0.0009(3) -0.0034(3) -0.0032(3)
C12 0.0207(6) 0.0249(6) 0.0106(4) -0.0021(4) -0.0045(4) -0.0085(5)
C13 0.0184(6) 0.0188(5) 0.0174(5) -0.0024(4) -0.0058(4) -0.0094(5)
C14 0.0123(5) 0.0176(5) 0.0189(5) 0.0004(4) -0.0074(4) 0.0006(4)
N2 0.0101(4) 0.0077(3) 0.0083(3) -0.0010(2) -0.0016(3) -0.0011(3)
C16 0.0101(4) 0.0088(3) 0.0076(3) -0.0006(2) -0.0006(3) -0.0018(3)
C17 0.0083(4) 0.0075(3) 0.0078(3) -0.0001(2) -0.0012(3) -0.0016(3)
C18 0.0182(6) 0.0101(4) 0.0184(5) -0.0027(3) -0.0023(4) -0.0024(4)
C19 0.0161(6) 0.0148(4) 0.0180(4) -0.0010(3) -0.0082(4) -0.0062(4)
C20 0.0190(6) 0.0151(4) 0.0136(4) 0.0013(3) 0.0005(4) -0.0083(4)
C21 0.0155(6) 0.0179(5) 0.0198(5) 0.0008(4) -0.0081(4) -0.0022(4)
C22 0.0211(6) 0.0249(6) 0.0086(4) -0.0025(4) -0.0029(4) -0.0077(5)
C23 0.0191(6) 0.0183(5) 0.0172(5) -0.0018(4) -0.0048(4) -0.0106(5)
C24 0.0111(5) 0.0083(3) 0.0096(3) -0.0018(3) 0.0009(3) -0.0002(3)
C25 0.0097(5) 0.0184(5) 0.0157(4) -0.0023(4) -0.0034(3) 0.0015(4)
C26 0.0156(6) 0.0143(4) 0.0133(4) -0.0026(3) 0.0044(4) 0.0006(4)

loop_
_atom_type_symbol
_atom_type_description
_atom_type_scat_dispersion_real
_atom_type_scat_dispersion_imag
_atom_type_scat_source
C C 0.0033 0.0016 'International Tables Vol C Tables 4.2.6.8 and 6.1.1.4'
H H 0.0000 0.0000 'International Tables Vol C Tables 4.2.6.8 and 6.1.1.4'
N N 0.0061 0.0033 'International Tables Vol C Tables 4.2.6.8 and 6.1.1.4'
O O 0.0106 0.0060 'International Tables Vol C Tables 4.2.6.8 and 6.1.1.4'
Co Co 0.3494 0.9721 'International Tables Vol C Tables 4.2.6.8 and 6.1.1.4'

loop_
_geom_angle_atom_site_label_1
_geom_angle_atom_site_label_2
_geom_angle_atom_site_label_3
_geom_angle
O1 Co1 O2 179.88(6)
O1 Co1 N2 95.71(4)
O2 Co1 N2 84.27(4)
O1 Co1 N1 84.33(4)
O2 Co1 N1 95.69(4)
N2 Co1 N1 179.83(6)
C8 C1 H1A 109.5
C8 C1 H1B 109.5
H1A C1 H1B 109.5
C8 C1 H1C 109.5
H1A C1 H1C 109.5
H1B C1 H1C 109.5
C17 O2 Co1 117.30(7)
C3 C7 C5 108.09(9)
C3 C7 C4 106.76(9)
C5 C7 C4 107.26(11)
C3 C7 C2 112.04(11)
C5 C7 C2 115.02(9)
C4 C7 C2 107.26(9)
C18 C15 C20 107.79(9)
C18 C15 C19 107.14(9)
C20 C15 C19 107.20(11)
C18 C15 C17 112.31(11)
C20 C15 C17 114.78(9)
C19 C15 C17 107.24(9)
C21 C27 C22 108.68(10)
C21 C27 C23 106.56(11)
C22 C27 C23 106.23(10)
C21 C27 C17 112.24(9)
C22 C27 C17 114.68(12)
C23 C27 C17 107.97(9)
C2 O1 Co1 117.50(7)
O1 C2 C6 108.07(8)
O1 C2 C7 107.57(8)
C6 C2 C7 106.81(10)
O1 C2 C11 108.46(10)
C6 C2 C11 106.35(8)
C7 C2 C11 119.15(9)
C7 C3 H3 109.5
C7 C3 H1 109.5
H3 C3 H1 109.5
C7 C3 H2 109.5
H3 C3 H2 109.5
H1 C3 H2 109.5
C7 C4 H4 109.5
C7 C4 H6 109.5
H4 C4 H6 109.5
C7 C4 H5 109.5
H4 C4 H5 109.5
H6 C4 H5 109.5
C7 C5 H8 109.5
C7 C5 H9 109.5
H8 C5 H9 109.5
C7 C5 H7 109.5
H8 C5 H7 109.5
H9 C5 H7 109.5
N1 C6 C2 118.31(10)
N1 C6 H10 120.8
C2 C6 H10 120.8
C6 N1 C8 119.30(9)
C6 N1 Co1 111.65(8)
C8 N1 Co1 129.04(7)
N1 C8 C9 107.65(9)
N1 C8 C1 106.59(10)
C9 C8 C1 111.43(10)
N1 C8 C10 113.87(9)
C9 C8 C10 108.59(11)
C1 C8 C10 108.74(9)
C8 C9 H11 109.5
C8 C9 H13 109.5
H11 C9 H13 109.5
C8 C9 H12 109.5
H11 C9 H12 109.5
H13 C9 H12 109.5
C8 C10 H14 109.5
C8 C10 H15 109.5
H14 C10 H15 109.5
C8 C10 H16 109.5
H14 C10 H16 109.5
H15 C10 H16 109.5
C14 C11 C13 107.29(11)
C14 C11 C12 108.62(10)
C13 C11 C12 106.19(10)
C14 C11 C2 112.06(9)
C13 C11 C2 108.08(9)
C12 C11 C2 114.22(11)
C11 C12 H17 109.5
C11 C12 H19 109.5
H17 C12 H19 109.5
C11 C12 H18 109.5
H17 C12 H18 109.5
H19 C12 H18 109.5
C11 C13 H22 109.5
C11 C13 H21 109.5
H22 C13 H21 109.5
C11 C13 H20 109.5
H22 C13 H20 109.5
H21 C13 H20 109.5
C11 C14 H25 109.5
C11 C14 H24 109.5
H25 C14 H24 109.5
C11 C14 H23 109.5
H25 C14 H23 109.5
H24 C14 H23 109.5
C16 N2 C24 119.26(10)
C16 N2 Co1 111.67(8)
C24 N2 Co1 129.06(7)
N2 C16 C17 118.61(10)
N2 C16 H44 120.7
C17 C16 H44 120.7
O2 C17 C16 108.05(8)
O2 C17 C15 107.52(8)
C16 C17 C15 107.54(10)
O2 C17 C27 108.21(10)
C16 C17 C27 105.89(8)
C15 C17 C27 119.19(8)
C15 C18 H26 109.5
C15 C18 H27 109.5
H26 C18 H27 109.5
C15 C18 H28 109.5
H26 C18 H28 109.5
H27 C18 H28 109.5
C15 C19 H29 109.5
C15 C19 H31 109.5
H29 C19 H31 109.5
C15 C19 H30 109.5
H29 C19 H30 109.5
H31 C19 H30 109.5
C15 C20 H33 109.5
C15 C20 H34 109.5
H33 C20 H34 109.5
C15 C20 H32 109.5
H33 C20 H32 109.5
H34 C20 H32 109.5
C27 C21 H35 109.5
C27 C21 H37 109.5
H35 C21 H37 109.5
C27 C21 H36 109.5
H35 C21 H36 109.5
H37 C21 H36 109.5
C27 C22 H38 109.5
C27 C22 H40 109.5
H38 C22 H40 109.5
C27 C22 H39 109.5
H38 C22 H39 109.5
H40 C22 H39 109.5
C27 C23 H43 109.5
C27 C23 H41 109.5
H43 C23 H41 109.5
C27 C23 H42 109.5
H43 C23 H42 109.5
H41 C23 H42 109.5
N2 C24 C25 107.64(9)
N2 C24 C25B 106.38(10)
C25 C24 C25B 111.59(10)
N2 C24 C26 113.94(9)
C25 C24 C26 108.75(12)
C25B C24 C26 108.57(9)
C24 C25 H45 109.5
C24 C25 H46 109.5
H45 C25 H46 109.5
C24 C25 H47 109.5
H45 C25 H47 109.5
H46 C25 H47 109.5
C24 C26 H50 109.5
C24 C26 H51 109.5
H50 C26 H51 109.5
C24 C26 H49 109.5
H50 C26 H49 109.5
H51 C26 H49 109.5
C24 C25B H25A 109.5
C24 C25B H25B 109.5
H25A C25B H25B 109.5
C24 C25B H25C 109.5
H25A C25B H25C 109.5
H25B C25B H25C 109.5

loop_
_geom_bond_atom_site_label_1
_geom_bond_atom_site_label_2
_geom_bond_distance
Co1 O1 1.8274(8)
Co1 O2 1.8279(8)
Co1 N2 1.9664(9)
Co1 N1 1.9670(9)
C1 C8 1.5301(17)
C1 H1A 0.9800
C1 H1B 0.9800
C1 H1C 0.9800
O2 C17 1.4014(13)
C7 C3 1.5377(17)
C7 C5 1.5382(16)
C7 C4 1.5389(18)
C7 C2 1.5974(15)
C15 C18 1.5328(18)
C15 C20 1.5337(15)
C15 C19 1.5363(17)
C15 C17 1.5935(15)
C27 C21 1.5338(19)
C27 C22 1.5385(15)
C27 C23 1.5474(17)
C27 C17 1.5968(16)
O1 C2 1.3956(13)
C2 C6 1.5004(16)
C2 C11 1.5977(16)
C3 H3 0.9800
C3 H1 0.9800
C3 H2 0.9800
C4 H4 0.9800
C4 H6 0.9800
C4 H5 0.9800
C5 H8 0.9800
C5 H9 0.9800
C5 H7 0.9800
C6 N1 1.2785(14)
C6 H10 0.9500
N1 C8 1.4913(16)
C8 C9 1.5267(18)
C8 C10 1.5363(17)
C9 H11 0.9800
C9 H13 0.9800
C9 H12 0.9800
C10 H14 0.9800
C10 H15 0.9800
C10 H16 0.9800
C11 C14 1.5275(18)
C11 C13 1.5343(18)
C11 C12 1.5476(16)
C12 H17 0.9800
C12 H19 0.9800
C12 H18 0.9800
C13 H22 0.9800
C13 H21 0.9800
C13 H20 0.9800
C14 H25 0.9800
C14 H24 0.9800
C14 H23 0.9800
N2 C16 1.2760(14)
N2 C24 1.4967(16)
C16 C17 1.4924(16)
C16 H44 0.9500
C18 H26 0.9800
C18 H27 0.9800
C18 H28 0.9800
C19 H29 0.9800
C19 H31 0.9800
C19 H30 0.9800
C20 H33 0.9800
C20 H34 0.9800
C20 H32 0.9800
C21 H35 0.9800
C21 H37 0.9800
C21 H36 0.9800
C22 H38 0.9800
C22 H40 0.9800
C22 H39 0.9800
C23 H43 0.9800
C23 H41 0.9800
C23 H42 0.9800
C24 C25 1.5269(17)
C24 C25B 1.5276(17)
C24 C26 1.5300(17)
C25 H45 0.9800
C25 H46 0.9800
C25 H47 0.9800
C26 H50 0.9800
C26 H51 0.9800
C26 H49 0.9800
C25B H25A 0.9800
C25B H25B 0.9800
C25B H25C 0.9800

loop_
_geom_torsion_atom_site_label_1
_geom_torsion_atom_site_label_2
_geom_torsion_atom_site_label_3
_geom_torsion_atom_site_label_4
_geom_torsion
O1 Co1 O2 C17 -83(33)
N2 Co1 O2 C17 -0.53(8)
N1 Co1 O2 C17 179.31(8)
O2 Co1 O1 C2 -97(33)
N2 Co1 O1 C2 -179.27(8)
N1 Co1 O1 C2 0.90(8)
Co1 O1 C2 C6 -2.74(12)
Co1 O1 C2 C7 -117.72(8)
Co1 O1 C2 C11 112.16(8)
C3 C7 C2 O1 -53.53(12)
C5 C7 C2 O1 -177.49(10)
C4 C7 C2 O1 63.31(12)
C3 C7 C2 C6 -169.36(9)
C5 C7 C2 C6 66.69(12)
C4 C7 C2 C6 -52.51(11)
C3 C7 C2 C11 70.30(12)
C5 C7 C2 C11 -53.65(15)
C4 C7 C2 C11 -172.85(10)
O1 C2 C6 N1 4.16(15)
C7 C2 C6 N1 119.65(11)
C11 C2 C6 N1 -112.12(11)
C2 C6 N1 C8 176.92(9)
C2 C6 N1 Co1 -3.57(14)
O1 Co1 N1 C6 1.54(9)
O2 Co1 N1 C6 -178.58(9)
N2 Co1 N1 C6 -104(20)
O1 Co1 N1 C8 -179.00(10)
O2 Co1 N1 C8 0.88(10)
N2 Co1 N1 C8 76(20)
C6 N1 C8 C9 120.03(12)
Co1 N1 C8 C9 -59.39(13)
C6 N1 C8 C1 -120.31(12)
Co1 N1 C8 C1 60.27(12)
C6 N1 C8 C10 -0.41(16)
Co1 N1 C8 C10 -179.83(9)
O1 C2 C11 C14 71.25(12)
C6 C2 C11 C14 -172.73(9)
C7 C2 C11 C14 -52.16(14)
O1 C2 C11 C13 -46.76(12)
C6 C2 C11 C13 69.26(12)
C7 C2 C11 C13 -170.17(10)
O1 C2 C11 C12 -164.69(9)
C6 C2 C11 C12 -48.67(12)
C7 C2 C11 C12 71.90(13)
O1 Co1 N2 C16 178.34(9)
O2 Co1 N2 C16 -1.54(9)
N1 Co1 N2 C16 -77(20)
O1 Co1 N2 C24 -0.27(10)
O2 Co1 N2 C24 179.85(10)
N1 Co1 N2 C24 105(20)
C24 N2 C16 C17 -177.99(9)
Co1 N2 C16 C17 3.24(14)
Co1 O2 C17 C16 2.14(12)
Co1 O2 C17 C15 117.94(8)
Co1 O2 C17 C27 -112.09(8)
N2 C16 C17 O2 -3.57(15)
N2 C16 C17 C15 -119.36(12)
N2 C16 C17 C27 112.19(12)
C18 C15 C17 O2 53.30(12)
C20 C15 C17 O2 176.88(10)
C19 C15 C17 O2 -64.15(12)
C18 C15 C17 C16 169.44(9)
C20 C15 C17 C16 -66.98(12)
C19 C15 C17 C16 51.99(11)
C18 C15 C17 C27 -70.19(12)
C20 C15 C17 C27 53.39(15)
C19 C15 C17 C27 172.36(10)
C21 C27 C17 O2 -70.68(12)
C22 C27 C17 O2 164.66(9)
C23 C27 C17 O2 46.47(12)
C21 C27 C17 C16 173.67(9)
C22 C27 C17 C16 49.01(12)
C23 C27 C17 C16 -69.17(12)
C21 C27 C17 C15 52.47(14)
C22 C27 C17 C15 -72.19(13)
C23 C27 C17 C15 169.63(10)
C16 N2 C24 C25 -119.78(12)
Co1 N2 C24 C25 58.75(13)
C16 N2 C24 C25B 120.49(12)
Co1 N2 C24 C25B -60.99(12)
C16 N2 C24 C26 0.90(17)
Co1 N2 C24 C26 179.42(9)
